data_4329031
loop_
_publ_author_name
'Fabio Juli\'a'
'Peter G. Jones'
'Pablo Gonz\'alez-Herrero'

_publ_section_title
;
 Synthesis and Photophysical Properties of Cyclometalated Platinum(II)
 1,2-Benzenedithiolate Complexes and Heterometallic Derivatives Obtained
 from the Addition of [Au(PCy3)]+ Units
;
_journal_name_full 'Inorganic Chemistry'
_journal_page_first 5037
_journal_page_last 5049
_journal_paper_doi 10.1021/ic202465k
_journal_volume 51
_journal_year 2012
_chemical_formula_sum 'C62 H90 Au2 Cl3 N O4 P2 Pt S2'
_chemical_formula_weight 1734.78
_chemical_name_systematic
; 
 ? 
;
_space_group_IT_number 14
_symmetry_cell_setting monoclinic
_symmetry_space_group_name_Hall '-P 2yn'
_symmetry_space_group_name_H-M 'P 1 21/n 1'
_atom_sites_solution_hydrogens geom
_atom_sites_solution_primary direct
_atom_sites_solution_secondary difmap
_audit_creation_method SHELXL-97
_cell_angle_alpha 90.00
_cell_angle_beta 90.042(3)
_cell_angle_gamma 90.00
_cell_formula_units_Z 4
_cell_length_a 24.0411(4)
_cell_length_b 11.0278(2)
_cell_length_c 24.6578(4)
_cell_measurement_reflns_used 95319
_cell_measurement_temperature 100(2)
_cell_measurement_theta_max 30.8457
_cell_measurement_theta_min 2.1886
_cell_volume 6537.29(19)
_computing_cell_refinement
; 
CrysAlisPro, Oxford Diffraction Ltd., 
Version 1.171.34.44 (release 25-10-2010 CrysAlis171 .NET) 
(compiled Oct 25 2010,18:11:34) 
;
_computing_data_collection
; 
CrysAlisPro, Oxford Diffraction Ltd., 
Version 1.171.34.44 (release 25-10-2010 CrysAlis171 .NET) 
(compiled Oct 25 2010,18:11:34) 
;
_computing_data_reduction
; 
CrysAlisPro, Oxford Diffraction Ltd., 
Version 1.171.34.44 (release 25-10-2010 CrysAlis171 .NET) 
(compiled Oct 25 2010,18:11:34) 
;
_computing_molecular_graphics 'Siemens XP'
_computing_publication_material SHELXL-97
_computing_structure_refinement 'SHELXL-97 (Sheldrick, 1997)'
_computing_structure_solution 'SHELXS-97 (Sheldrick, 1990)'
_diffrn_ambient_temperature 100(2)
_diffrn_detector_area_resol_mean 16.1419
_diffrn_measured_fraction_theta_full 0.997
_diffrn_measured_fraction_theta_max 0.965
_diffrn_measurement_device_type 'Oxford Diffraction Xcalibur, Eos'
_diffrn_measurement_method \w-scan
_diffrn_radiation_monochromator graphite
_diffrn_radiation_source 'Enhance (Mo) X-ray Source'
_diffrn_radiation_type MoK\a
_diffrn_radiation_wavelength 0.71073
_diffrn_reflns_av_R_equivalents 0.0535
_diffrn_reflns_av_sigmaI/netI 0.0253
_diffrn_reflns_limit_h_max 34
_diffrn_reflns_limit_h_min -34
_diffrn_reflns_limit_k_max 15
_diffrn_reflns_limit_k_min -15
_diffrn_reflns_limit_l_max 35
_diffrn_reflns_limit_l_min -35
_diffrn_reflns_number 323286
_diffrn_reflns_theta_full 30.00
_diffrn_reflns_theta_max 30.91
_diffrn_reflns_theta_min 2.19
_exptl_absorpt_coefficient_mu 6.892
_exptl_absorpt_correction_T_max 1.00000
_exptl_absorpt_correction_T_min 0.44323
_exptl_absorpt_correction_type multi-scan
_exptl_absorpt_process_details
; 
CrysAlisPro, Oxford Diffraction Ltd., 
Version 1.171.34.44 (release 25-10-2010 CrysAlis171 .NET) 
(compiled Oct 25 2010,18:11:34) 
;
_exptl_crystal_colour orange
_exptl_crystal_density_diffrn 1.763
_exptl_crystal_description plate
_exptl_crystal_F_000 3400
_exptl_crystal_size_max 0.20
_exptl_crystal_size_mid 0.15
_exptl_crystal_size_min 0.05
_refine_diff_density_max 1.341
_refine_diff_density_min -1.142
_refine_diff_density_rms 0.139
_refine_ls_extinction_method none
_refine_ls_goodness_of_fit_ref 1.100
_refine_ls_hydrogen_treatment constr
_refine_ls_matrix_type full
_refine_ls_number_parameters 715
_refine_ls_number_reflns 19936
_refine_ls_number_restraints 20
_refine_ls_restrained_S_all 1.101
_refine_ls_R_factor_all 0.0345
_refine_ls_R_factor_gt 0.0236
_refine_ls_shift/su_max 0.004
_refine_ls_shift/su_mean 0.000
_refine_ls_structure_factor_coef Fsqd
_refine_ls_weighting_details 'calc w=1/[\s^2^(Fo^2^)+(0.0099P)^2^+12.2646P] where P=(Fo^2^+2Fc^2^)/3'
_refine_ls_weighting_scheme calc
_refine_ls_wR_factor_gt 0.0403
_refine_ls_wR_factor_ref 0.0434
_reflns_number_gt 17200
_reflns_number_total 19936
_reflns_threshold_expression >2sigma(I)
_cod_data_source_file ic202465k_si_002_2.cif
_cod_data_source_block flail
_cod_original_cell_volume 6537.28(19)
_cod_original_sg_symbol_H-M 'P 21/n'
_cod_database_code 4329031

loop_
_symmetry_equiv_pos_as_xyz
'x, y, z'
'-x+1/2, y+1/2, -z+1/2'
'-x, -y, -z'
'x-1/2, -y-1/2, z-1/2'

loop_
_atom_site_label
_atom_site_type_symbol
_atom_site_fract_x
_atom_site_fract_y
_atom_site_fract_z
_atom_site_U_iso_or_equiv
_atom_site_adp_type
_atom_site_occupancy
_atom_site_symmetry_multiplicity
_atom_site_calc_flag
_atom_site_refinement_flags
_atom_site_disorder_assembly
_atom_site_disorder_group
Au1 Au 0.241782(4) 0.385653(9) 0.432926(4) 0.01341(2) Uani 1 1 d . . .
Au2 Au 0.429668(4) 0.346883(9) 0.572150(4) 0.01319(2) Uani 1 1 d . . .
Pt Pt 0.311243(4) 0.403489(8) 0.540935(4) 0.01091(2) Uani 1 1 d . . .
S1 S 0.31101(2) 0.26556(5) 0.47241(2) 0.01244(11) Uani 1 1 d . . .
S2 S 0.39596(3) 0.48246(6) 0.50585(2) 0.01365(11) Uani 1 1 d . . .
P1 P 0.17481(3) 0.51072(6) 0.40128(3) 0.01515(13) Uani 1 1 d . . .
P2 P 0.45901(3) 0.20989(6) 0.63424(3) 0.01367(12) Uani 1 1 d . . .
C11 C 0.23832(10) 0.3484(2) 0.57283(9) 0.0128(5) Uani 1 1 d . . .
C12 C 0.22352(10) 0.4116(2) 0.62056(10) 0.0133(5) Uani 1 1 d . . .
C13 C 0.16875(10) 0.4045(2) 0.64027(10) 0.0152(5) Uani 1 1 d . . .
H13 H 0.1577 0.4532 0.6702 0.018 Uiso 1 1 calc R . .
C14 C 0.13085(10) 0.3268(2) 0.61621(10) 0.0151(5) Uani 1 1 d . . .
H14 H 0.0939 0.3233 0.6297 0.018 Uiso 1 1 calc R . .
C15 C 0.14592(10) 0.2533(2) 0.57228(10) 0.0140(5) Uani 1 1 d . . .
C16 C 0.19963(10) 0.2668(2) 0.55114(10) 0.0134(5) Uani 1 1 d . . .
H16 H 0.2102 0.2187 0.5209 0.016 Uiso 1 1 calc R . .
C17 C 0.10400(11) 0.1609(2) 0.55025(11) 0.0170(5) Uani 1 1 d . . .
C18 C 0.09748(14) 0.0601(3) 0.59253(13) 0.0296(7) Uani 1 1 d . . .
H18A H 0.0840 0.0950 0.6266 0.044 Uiso 1 1 calc R . .
H18B H 0.1335 0.0210 0.5987 0.044 Uiso 1 1 calc R . .
H18C H 0.0707 -0.0002 0.5793 0.044 Uiso 1 1 calc R . .
C19 C 0.04701(11) 0.2214(3) 0.54120(12) 0.0252(6) Uani 1 1 d . . .
H19A H 0.0319 0.2481 0.5761 0.038 Uiso 1 1 calc R . .
H19B H 0.0215 0.1629 0.5246 0.038 Uiso 1 1 calc R . .
H19C H 0.0514 0.2915 0.5172 0.038 Uiso 1 1 calc R . .
C20 C 0.12314(12) 0.1046(3) 0.49683(11) 0.0237(6) Uani 1 1 d . . .
H20A H 0.1580 0.0604 0.5027 0.036 Uiso 1 1 calc R . .
H20B H 0.1291 0.1688 0.4700 0.036 Uiso 1 1 calc R . .
H20C H 0.0946 0.0485 0.4836 0.036 Uiso 1 1 calc R . .
N21 N 0.30800(9) 0.51418(19) 0.60774(8) 0.0136(4) Uani 1 1 d . . .
C22 C 0.26677(10) 0.4894(2) 0.64336(10) 0.0134(5) Uani 1 1 d . . .
C23 C 0.27025(10) 0.5331(2) 0.69806(10) 0.0138(5) Uani 1 1 d . . .
C24 C 0.23680(11) 0.4877(2) 0.74084(10) 0.0161(5) Uani 1 1 d . . .
H24 H 0.2101 0.4262 0.7336 0.019 Uiso 1 1 calc R . .
C25 C 0.24263(11) 0.5318(2) 0.79243(11) 0.0180(5) Uani 1 1 d . . .
H25 H 0.2202 0.4999 0.8207 0.022 Uiso 1 1 calc R . .
C26 C 0.28156(11) 0.6239(2) 0.80420(11) 0.0195(5) Uani 1 1 d . . .
H26 H 0.2836 0.6570 0.8397 0.023 Uiso 1 1 calc R . .
C27 C 0.31622(11) 0.6651(2) 0.76450(11) 0.0195(5) Uani 1 1 d . . .
H27 H 0.3433 0.7250 0.7729 0.023 Uiso 1 1 calc R . .
C28 C 0.31221(10) 0.6195(2) 0.71080(10) 0.0154(5) Uani 1 1 d . . .
C29 C 0.35074(11) 0.6525(2) 0.67002(11) 0.0170(5) Uani 1 1 d . . .
H29 H 0.3779 0.7133 0.6768 0.020 Uiso 1 1 calc R . .
C30 C 0.34854(10) 0.5965(2) 0.62098(11) 0.0159(5) Uani 1 1 d . . .
H30 H 0.3762 0.6150 0.5948 0.019 Uiso 1 1 calc R . .
C31 C 0.37060(10) 0.3008(2) 0.43185(10) 0.0136(5) Uani 1 1 d . . .
C32 C 0.40718(10) 0.3928(2) 0.44681(10) 0.0140(5) Uani 1 1 d . . .
C33 C 0.45396(11) 0.4161(2) 0.41445(11) 0.0192(5) Uani 1 1 d . . .
H33 H 0.4791 0.4788 0.4243 0.023 Uiso 1 1 calc R . .
C34 C 0.46343(11) 0.3483(3) 0.36851(11) 0.0212(6) Uani 1 1 d . . .
H34 H 0.4950 0.3648 0.3466 0.025 Uiso 1 1 calc R . .
C35 C 0.42699(11) 0.2556(3) 0.35391(11) 0.0225(6) Uani 1 1 d . . .
H35 H 0.4340 0.2085 0.3224 0.027 Uiso 1 1 calc R . .
C36 C 0.38058(11) 0.2324(3) 0.38548(11) 0.0187(5) Uani 1 1 d . . .
H36 H 0.3555 0.1697 0.3754 0.022 Uiso 1 1 calc R . .
C41 C 0.17204(11) 0.6433(2) 0.44668(11) 0.0179(5) Uani 1 1 d . . .
H41 H 0.1450 0.7033 0.4315 0.021 Uiso 1 1 calc R . .
C42 C 0.15239(12) 0.6059(3) 0.50371(11) 0.0232(6) Uani 1 1 d . . .
H42A H 0.1143 0.5722 0.5014 0.028 Uiso 1 1 calc R . .
H42B H 0.1772 0.5418 0.5181 0.028 Uiso 1 1 calc R . .
C43 C 0.15262(13) 0.7142(3) 0.54245(13) 0.0307(7) Uani 1 1 d . . .
H43A H 0.1244 0.7737 0.5304 0.037 Uiso 1 1 calc R . .
H43B H 0.1423 0.6862 0.5792 0.037 Uiso 1 1 calc R . .
C44 C 0.20933(13) 0.7757(3) 0.54483(14) 0.0343(8) Uani 1 1 d . . .
H44A H 0.2071 0.8485 0.5682 0.041 Uiso 1 1 calc R . .
H44B H 0.2369 0.7195 0.5609 0.041 Uiso 1 1 calc R . .
C45 C 0.22825(13) 0.8125(3) 0.48832(13) 0.0302(7) Uani 1 1 d . . .
H45A H 0.2659 0.8485 0.4904 0.036 Uiso 1 1 calc R . .
H45B H 0.2027 0.8748 0.4737 0.036 Uiso 1 1 calc R . .
C46 C 0.22925(11) 0.7030(3) 0.45011(12) 0.0227(6) Uani 1 1 d . . .
H46A H 0.2409 0.7296 0.4135 0.027 Uiso 1 1 calc R . .
H46B H 0.2568 0.6432 0.4634 0.027 Uiso 1 1 calc R . .
C51 C 0.10586(11) 0.4391(2) 0.40433(11) 0.0172(5) Uani 1 1 d . . .
H51 H 0.1023 0.4057 0.4419 0.021 Uiso 1 1 calc R . .
C52 C 0.05600(11) 0.5244(3) 0.39666(12) 0.0221(6) Uani 1 1 d . . .
H52A H 0.0590 0.5934 0.4222 0.027 Uiso 1 1 calc R . .
H52B H 0.0562 0.5572 0.3593 0.027 Uiso 1 1 calc R . .
C53 C 0.00137(11) 0.4563(3) 0.40683(13) 0.0261(6) Uani 1 1 d . . .
H53A H -0.0001 0.4298 0.4452 0.031 Uiso 1 1 calc R . .
H53B H -0.0304 0.5116 0.4003 0.031 Uiso 1 1 calc R . .
C54 C -0.00380(12) 0.3463(3) 0.36998(13) 0.0285(7) Uani 1 1 d . . .
H54A H -0.0383 0.3016 0.3790 0.034 Uiso 1 1 calc R . .
H54B H -0.0067 0.3736 0.3318 0.034 Uiso 1 1 calc R . .
C55 C 0.04557(12) 0.2620(3) 0.37571(13) 0.0266(6) Uani 1 1 d . . .
H55A H 0.0420 0.1948 0.3493 0.032 Uiso 1 1 calc R . .
H55B H 0.0458 0.2266 0.4126 0.032 Uiso 1 1 calc R . .
C56 C 0.10064(12) 0.3293(3) 0.36591(12) 0.0241(6) Uani 1 1 d . . .
H56A H 0.1022 0.3574 0.3278 0.029 Uiso 1 1 calc R . .
H56B H 0.1322 0.2733 0.3720 0.029 Uiso 1 1 calc R . .
C61 C 0.18706(11) 0.5601(3) 0.33079(11) 0.0201(5) Uani 1 1 d . . .
H61 H 0.1656 0.5025 0.3074 0.024 Uiso 1 1 calc R . .
C62 C 0.16509(12) 0.6871(3) 0.31689(12) 0.0228(6) Uani 1 1 d . . .
H62A H 0.1250 0.6914 0.3256 0.027 Uiso 1 1 calc R . .
H62B H 0.1847 0.7480 0.3394 0.027 Uiso 1 1 calc R . .
C63 C 0.17358(13) 0.7165(3) 0.25744(13) 0.0297(7) Uani 1 1 d . . .
H63A H 0.1613 0.8009 0.2506 0.036 Uiso 1 1 calc R . .
H63B H 0.1501 0.6620 0.2353 0.036 Uiso 1 1 calc R . .
C64 C 0.23371(13) 0.7030(3) 0.23991(13) 0.0305(7) Uani 1 1 d . . .
H64A H 0.2567 0.7650 0.2585 0.037 Uiso 1 1 calc R . .
H64B H 0.2365 0.7170 0.2003 0.037 Uiso 1 1 calc R . .
C65 C 0.25606(13) 0.5767(3) 0.25343(13) 0.0288(7) Uani 1 1 d . . .
H65A H 0.2961 0.5728 0.2443 0.035 Uiso 1 1 calc R . .
H65B H 0.2364 0.5156 0.2311 0.035 Uiso 1 1 calc R . .
C66 C 0.24823(11) 0.5466(3) 0.31356(12) 0.0241(6) Uani 1 1 d . . .
H66A H 0.2716 0.6015 0.3357 0.029 Uiso 1 1 calc R . .
H66B H 0.2606 0.4624 0.3204 0.029 Uiso 1 1 calc R . .
C71 C 0.43472(11) 0.2429(2) 0.70364(10) 0.0158(5) Uani 1 1 d . . .
H71 H 0.4615 0.2024 0.7288 0.019 Uiso 1 1 calc R . .
C72 C 0.37699(11) 0.1958(3) 0.71853(11) 0.0197(5) Uani 1 1 d . . .
H72A H 0.3750 0.1075 0.7115 0.024 Uiso 1 1 calc R . .
H72B H 0.3486 0.2365 0.6958 0.024 Uiso 1 1 calc R . .
C73 C 0.36509(12) 0.2205(2) 0.77846(11) 0.0207(6) Uani 1 1 d . . .
H73A H 0.3270 0.1928 0.7872 0.025 Uiso 1 1 calc R . .
H73B H 0.3914 0.1734 0.8010 0.025 Uiso 1 1 calc R . .
C74 C 0.37050(12) 0.3548(3) 0.79227(12) 0.0232(6) Uani 1 1 d . . .
H74A H 0.3404 0.4005 0.7739 0.028 Uiso 1 1 calc R . .
H74B H 0.3660 0.3658 0.8319 0.028 Uiso 1 1 calc R . .
C75 C 0.42658(12) 0.4059(3) 0.77484(11) 0.0224(6) Uani 1 1 d . . .
H75A H 0.4563 0.3699 0.7975 0.027 Uiso 1 1 calc R . .
H75B H 0.4269 0.4947 0.7808 0.027 Uiso 1 1 calc R . .
C76 C 0.43848(11) 0.3794(2) 0.71519(11) 0.0185(5) Uani 1 1 d . . .
H76A H 0.4762 0.4089 0.7058 0.022 Uiso 1 1 calc R . .
H76B H 0.4113 0.4231 0.6922 0.022 Uiso 1 1 calc R . .
C81 C 0.43359(10) 0.0580(2) 0.61561(10) 0.0154(5) Uani 1 1 d . . .
H81 H 0.4334 0.0064 0.6489 0.018 Uiso 1 1 calc R . .
C82 C 0.46885(11) -0.0058(3) 0.57213(11) 0.0217(6) Uani 1 1 d . . .
H82A H 0.4703 0.0451 0.5391 0.026 Uiso 1 1 calc R . .
H82B H 0.5073 -0.0162 0.5856 0.026 Uiso 1 1 calc R . .
C83 C 0.44416(12) -0.1301(3) 0.55806(12) 0.0239(6) Uani 1 1 d . . .
H83A H 0.4665 -0.1679 0.5289 0.029 Uiso 1 1 calc R . .
H83B H 0.4461 -0.1834 0.5903 0.029 Uiso 1 1 calc R . .
C84 C 0.38364(12) -0.1199(3) 0.53943(12) 0.0240(6) Uani 1 1 d . . .
H84A H 0.3820 -0.0747 0.5048 0.029 Uiso 1 1 calc R . .
H84B H 0.3684 -0.2021 0.5330 0.029 Uiso 1 1 calc R . .
C85 C 0.34843(12) -0.0550(3) 0.58172(11) 0.0219(6) Uani 1 1 d . . .
H85A H 0.3468 -0.1043 0.6152 0.026 Uiso 1 1 calc R . .
H85B H 0.3100 -0.0450 0.5679 0.026 Uiso 1 1 calc R . .
C86 C 0.37326(11) 0.0692(2) 0.59457(11) 0.0175(5) Uani 1 1 d . . .
H86A H 0.3501 0.1100 0.6223 0.021 Uiso 1 1 calc R . .
H86B H 0.3728 0.1199 0.5614 0.021 Uiso 1 1 calc R . .
C91 C 0.53507(11) 0.2133(3) 0.64420(11) 0.0203(5) Uani 1 1 d . . .
H91 H 0.5424 0.2885 0.6657 0.024 Uiso 1 1 calc R . .
C92 C 0.56810(11) 0.2293(3) 0.59209(12) 0.0231(6) Uani 1 1 d . . .
H92A H 0.5530 0.2988 0.5714 0.028 Uiso 1 1 calc R . .
H92B H 0.5644 0.1557 0.5694 0.028 Uiso 1 1 calc R . .
C93 C 0.62961(11) 0.2517(3) 0.60484(13) 0.0249(6) Uani 1 1 d . . .
H93A H 0.6336 0.3291 0.6248 0.030 Uiso 1 1 calc R . .
H93B H 0.6508 0.2584 0.5706 0.030 Uiso 1 1 calc R . .
C94 C 0.65338(12) 0.1478(3) 0.63909(14) 0.0319(7) Uani 1 1 d . . .
H94A H 0.6528 0.0720 0.6176 0.038 Uiso 1 1 calc R . .
H94B H 0.6925 0.1660 0.6485 0.038 Uiso 1 1 calc R . .
C95 C 0.62030(12) 0.1300(3) 0.69041(13) 0.0317(7) Uani 1 1 d . . .
H95A H 0.6246 0.2023 0.7138 0.038 Uiso 1 1 calc R . .
H95B H 0.6353 0.0593 0.7104 0.038 Uiso 1 1 calc R . .
C96 C 0.55825(11) 0.1092(3) 0.67892(11) 0.0213(6) Uani 1 1 d . . .
H96A H 0.5376 0.1048 0.7136 0.026 Uiso 1 1 calc R . .
H96B H 0.5532 0.0313 0.6596 0.026 Uiso 1 1 calc R . .
Cl1 Cl 0.52777(3) 0.15248(6) 0.24079(3) 0.01803(12) Uani 1 1 d . . .
O1 O 0.55799(10) 0.0504(2) 0.21971(10) 0.0350(5) Uani 1 1 d . . .
O2 O 0.54401(10) 0.2608(2) 0.21256(10) 0.0355(5) Uani 1 1 d . . .
O3 O 0.46879(8) 0.1329(2) 0.23463(8) 0.0282(5) Uani 1 1 d . . .
O4 O 0.54047(9) 0.1661(2) 0.29756(8) 0.0278(5) Uani 1 1 d . . .
C99 C 0.4407(5) 0.4301(10) 0.2013(6) 0.031(3) Uiso 0.35(2) 1 d PDU A 1
H99A H 0.4313 0.3488 0.2155 0.038 Uiso 0.35(2) 1 calc PR A 1
H99B H 0.4817 0.4376 0.2025 0.038 Uiso 0.35(2) 1 calc PR A 1
Cl2 Cl 0.4202(9) 0.4350(10) 0.1322(5) 0.084(4) Uani 0.35(2) 1 d PDU A 1
Cl3 Cl 0.4137(4) 0.5350(8) 0.2449(4) 0.0355(17) Uani 0.35(2) 1 d PDU A 1
C99' C 0.4420(3) 0.4294(6) 0.1854(4) 0.0366(15) Uiso 0.65(2) 1 d PDU A 2
H99C H 0.4807 0.4520 0.1763 0.044 Uiso 0.65(2) 1 calc PR A 2
H99D H 0.4417 0.3435 0.1971 0.044 Uiso 0.65(2) 1 calc PR A 2
Cl2' Cl 0.3995(3) 0.4479(5) 0.12900(19) 0.0726(15) Uani 0.65(2) 1 d PDU A 2
Cl3' Cl 0.4172(3) 0.5225(6) 0.2381(3) 0.0585(13) Uani 0.65(2) 1 d PDU A 2

loop_
_atom_site_aniso_label
_atom_site_aniso_U_11
_atom_site_aniso_U_22
_atom_site_aniso_U_33
_atom_site_aniso_U_23
_atom_site_aniso_U_13
_atom_site_aniso_U_12
Au1 0.01091(4) 0.01630(5) 0.01301(4) 0.00018(3) -0.00184(3) 0.00195(3)
Au2 0.01154(4) 0.01455(4) 0.01348(4) 0.00116(3) -0.00140(3) -0.00010(3)
Pt 0.01080(4) 0.01260(4) 0.00933(4) 0.00021(3) 0.00040(3) 0.00125(3)
S1 0.0112(3) 0.0148(3) 0.0113(3) -0.0005(2) 0.0001(2) 0.0015(2)
S2 0.0140(3) 0.0146(3) 0.0124(3) 0.0002(2) 0.0013(2) 0.0002(2)
P1 0.0129(3) 0.0177(3) 0.0148(3) -0.0006(2) -0.0029(2) 0.0033(2)
P2 0.0111(3) 0.0156(3) 0.0143(3) 0.0011(2) -0.0002(2) -0.0001(2)
C11 0.0135(11) 0.0157(12) 0.0092(10) 0.0031(9) 0.0001(9) 0.0017(9)
C12 0.0139(11) 0.0141(11) 0.0119(11) 0.0000(9) -0.0003(9) 0.0015(9)
C13 0.0163(12) 0.0173(12) 0.0119(11) 0.0006(9) 0.0011(9) 0.0025(10)
C14 0.0119(11) 0.0202(13) 0.0133(11) 0.0040(10) 0.0009(9) 0.0020(9)
C15 0.0153(12) 0.0149(12) 0.0118(11) 0.0035(9) -0.0021(9) 0.0007(9)
C16 0.0153(12) 0.0135(11) 0.0115(11) 0.0006(9) 0.0009(9) 0.0029(9)
C17 0.0162(12) 0.0178(12) 0.0170(12) 0.0011(10) -0.0018(10) -0.0011(10)
C18 0.0381(18) 0.0234(15) 0.0274(16) 0.0077(12) -0.0019(13) -0.0097(13)
C19 0.0163(13) 0.0317(16) 0.0275(15) -0.0033(12) -0.0037(11) -0.0029(11)
C20 0.0249(14) 0.0244(14) 0.0217(14) -0.0061(11) -0.0013(11) -0.0045(11)
N21 0.0141(10) 0.0145(10) 0.0123(10) -0.0001(8) -0.0005(8) 0.0008(8)
C22 0.0142(11) 0.0128(11) 0.0132(11) 0.0010(9) -0.0001(9) 0.0026(9)
C23 0.0130(11) 0.0141(12) 0.0144(12) -0.0017(9) -0.0014(9) 0.0054(9)
C24 0.0161(12) 0.0167(12) 0.0155(12) -0.0016(10) -0.0003(10) 0.0026(10)
C25 0.0165(12) 0.0221(13) 0.0153(12) -0.0007(10) 0.0016(10) 0.0059(10)
C26 0.0204(13) 0.0224(14) 0.0157(12) -0.0052(10) -0.0027(10) 0.0064(11)
C27 0.0200(13) 0.0176(13) 0.0208(13) -0.0058(10) -0.0023(10) 0.0023(10)
C28 0.0170(12) 0.0128(12) 0.0164(12) -0.0022(9) -0.0011(10) 0.0037(9)
C29 0.0180(12) 0.0135(12) 0.0194(13) -0.0021(10) -0.0012(10) -0.0003(10)
C30 0.0152(12) 0.0145(12) 0.0182(12) 0.0012(10) 0.0014(10) -0.0009(9)
C31 0.0123(11) 0.0172(12) 0.0114(11) -0.0001(9) 0.0019(9) 0.0038(9)
C32 0.0139(11) 0.0149(12) 0.0131(11) 0.0007(9) -0.0006(9) 0.0037(9)
C33 0.0157(12) 0.0222(14) 0.0196(13) 0.0012(10) 0.0022(10) -0.0012(10)
C34 0.0160(12) 0.0286(15) 0.0190(13) 0.0000(11) 0.0053(10) 0.0015(11)
C35 0.0193(13) 0.0320(16) 0.0162(13) -0.0062(11) 0.0036(10) 0.0041(11)
C36 0.0162(12) 0.0245(14) 0.0156(12) -0.0058(10) 0.0009(10) 0.0022(10)
C41 0.0158(12) 0.0194(13) 0.0185(12) -0.0006(10) -0.0034(10) 0.0021(10)
C42 0.0232(14) 0.0268(15) 0.0196(13) -0.0047(11) 0.0003(11) 0.0022(11)
C43 0.0297(16) 0.0355(17) 0.0270(16) -0.0134(13) 0.0013(13) 0.0056(13)
C44 0.0293(16) 0.0387(19) 0.0348(18) -0.0182(15) -0.0040(14) 0.0042(14)
C45 0.0253(15) 0.0273(16) 0.0380(18) -0.0116(14) -0.0050(13) -0.0040(12)
C46 0.0166(13) 0.0255(15) 0.0260(15) -0.0068(12) -0.0020(11) -0.0018(11)
C51 0.0195(13) 0.0167(12) 0.0155(12) -0.0002(10) -0.0050(10) 0.0016(10)
C52 0.0175(13) 0.0213(14) 0.0274(15) 0.0013(11) -0.0059(11) 0.0031(10)
C53 0.0144(13) 0.0280(15) 0.0359(17) -0.0003(13) -0.0039(12) 0.0014(11)
C54 0.0214(14) 0.0270(15) 0.0370(17) 0.0000(13) -0.0089(13) -0.0048(12)
C55 0.0252(15) 0.0234(15) 0.0313(16) -0.0030(12) -0.0075(12) -0.0037(12)
C56 0.0228(14) 0.0221(14) 0.0274(15) -0.0082(12) -0.0050(12) 0.0029(11)
C61 0.0200(13) 0.0226(14) 0.0176(13) 0.0018(11) -0.0023(10) 0.0029(11)
C62 0.0224(14) 0.0216(14) 0.0243(14) 0.0051(11) -0.0012(11) 0.0058(11)
C63 0.0339(17) 0.0288(16) 0.0264(16) 0.0093(13) -0.0037(13) 0.0052(13)
C64 0.0287(16) 0.0353(17) 0.0275(16) 0.0112(13) 0.0010(13) -0.0028(13)
C65 0.0275(15) 0.0326(17) 0.0264(15) 0.0046(13) 0.0070(12) 0.0040(13)
C66 0.0185(13) 0.0281(15) 0.0257(15) 0.0054(12) 0.0033(11) 0.0062(11)
C71 0.0165(12) 0.0175(12) 0.0134(12) -0.0007(9) -0.0004(10) -0.0016(10)
C72 0.0185(13) 0.0202(13) 0.0202(13) -0.0051(10) -0.0011(10) -0.0018(10)
C73 0.0218(13) 0.0214(14) 0.0188(13) -0.0035(10) 0.0039(11) -0.0041(11)
C74 0.0249(14) 0.0237(14) 0.0210(14) -0.0069(11) -0.0005(11) 0.0012(11)
C75 0.0279(15) 0.0184(13) 0.0211(13) -0.0049(11) -0.0018(11) -0.0028(11)
C76 0.0214(13) 0.0144(12) 0.0196(13) 0.0002(10) -0.0003(10) -0.0030(10)
C81 0.0175(12) 0.0152(12) 0.0133(11) -0.0008(9) 0.0008(9) 0.0011(10)
C82 0.0196(13) 0.0242(14) 0.0213(14) -0.0036(11) 0.0016(11) 0.0048(11)
C83 0.0275(15) 0.0246(15) 0.0195(13) -0.0057(11) 0.0011(11) 0.0069(12)
C84 0.0312(15) 0.0203(14) 0.0206(13) -0.0047(11) -0.0040(12) -0.0016(12)
C85 0.0228(14) 0.0221(14) 0.0209(13) -0.0036(11) -0.0012(11) -0.0050(11)
C86 0.0165(12) 0.0182(13) 0.0177(12) -0.0017(10) -0.0031(10) 0.0008(10)
C91 0.0129(12) 0.0243(14) 0.0237(14) 0.0048(11) -0.0033(10) 0.0001(10)
C92 0.0179(13) 0.0295(15) 0.0220(14) 0.0033(12) 0.0012(11) 0.0002(11)
C93 0.0145(13) 0.0295(15) 0.0307(16) 0.0041(12) 0.0012(11) -0.0012(11)
C94 0.0162(13) 0.0408(19) 0.0389(18) 0.0060(15) -0.0037(13) 0.0050(13)
C95 0.0203(14) 0.0432(19) 0.0315(17) 0.0089(14) -0.0046(12) 0.0060(13)
C96 0.0162(12) 0.0264(14) 0.0214(13) 0.0065(11) -0.0014(10) 0.0019(11)
Cl1 0.0181(3) 0.0188(3) 0.0172(3) -0.0011(2) 0.0053(2) 0.0002(2)
O1 0.0363(13) 0.0268(11) 0.0420(14) -0.0116(10) 0.0138(11) 0.0060(10)
O2 0.0366(13) 0.0293(12) 0.0406(14) 0.0115(10) 0.0162(11) 0.0014(10)
O3 0.0193(10) 0.0432(13) 0.0221(10) -0.0042(9) -0.0005(8) -0.0037(9)
O4 0.0246(10) 0.0378(12) 0.0211(10) -0.0050(9) -0.0035(8) -0.0007(9)
Cl2 0.137(9) 0.046(3) 0.068(5) -0.005(3) 0.034(4) -0.035(5)
Cl3 0.025(2) 0.030(2) 0.052(3) -0.013(2) -0.009(2) 0.0064(18)
Cl2' 0.110(3) 0.0519(17) 0.0563(17) 0.0316(15) -0.046(2) -0.0463(19)
Cl3' 0.0464(18) 0.081(3) 0.0485(16) 0.0026(19) 0.0085(13) -0.0209(19)

loop_
_atom_type_symbol
_atom_type_description
_atom_type_scat_dispersion_real
_atom_type_scat_dispersion_imag
_atom_type_scat_source
C C 0.0033 0.0016 'International Tables Vol C Tables 4.2.6.8 and 6.1.1.4'
H H 0.0000 0.0000 'International Tables Vol C Tables 4.2.6.8 and 6.1.1.4'
N N 0.0061 0.0033 'International Tables Vol C Tables 4.2.6.8 and 6.1.1.4'
O O 0.0106 0.0060 'International Tables Vol C Tables 4.2.6.8 and 6.1.1.4'
P P 0.1023 0.0942 'International Tables Vol C Tables 4.2.6.8 and 6.1.1.4'
S S 0.1246 0.1234 'International Tables Vol C Tables 4.2.6.8 and 6.1.1.4'
Cl Cl 0.1484 0.1585 'International Tables Vol C Tables 4.2.6.8 and 6.1.1.4'
Pt Pt -1.7033 8.3905 'International Tables Vol C Tables 4.2.6.8 and 6.1.1.4'
Au Au -2.0133 8.8022 'International Tables Vol C Tables 4.2.6.8 and 6.1.1.4'

loop_
_geom_angle_atom_site_label_1
_geom_angle_atom_site_label_2
_geom_angle_atom_site_label_3
_geom_angle
P1 Au1 S1 175.21(2)
P1 Au1 Pt 129.168(17)
S1 Au1 Pt 46.083(15)
P2 Au2 S2 177.18(2)
P2 Au2 Pt 127.217(17)
S2 Au2 Pt 50.779(15)
C11 Pt N21 80.35(9)
C11 Pt S1 94.98(7)
N21 Pt S1 174.07(6)
C11 Pt S2 175.91(7)
N21 Pt S2 96.16(6)
S1 Pt S2 88.64(2)
C11 Pt Au2 131.27(7)
N21 Pt Au2 87.40(6)
S1 Pt Au2 93.038(15)
S2 Pt Au2 50.194(15)
C11 Pt Au1 81.39(7)
N21 Pt Au1 134.09(6)
S1 Pt Au1 47.822(15)
S2 Pt Au1 99.727(15)
Au2 Pt Au1 134.697(4)
C31 S1 Pt 105.57(8)
C31 S1 Au1 102.35(8)
Pt S1 Au1 86.10(2)
C32 S2 Au2 99.36(8)
C32 S2 Pt 102.97(9)
Au2 S2 Pt 79.027(19)
C51 P1 C41 106.45(12)
C51 P1 C61 108.05(12)
C41 P1 C61 110.13(13)
C51 P1 Au1 111.47(9)
C41 P1 Au1 107.50(9)
C61 P1 Au1 113.04(9)
C81 P2 C71 107.80(12)
C81 P2 C91 112.38(12)
C71 P2 C91 100.76(12)
C81 P2 Au2 109.58(8)
C71 P2 Au2 113.41(9)
C91 P2 Au2 112.62(9)
C16 C11 C12 117.9(2)
C16 C11 Pt 128.48(18)
C12 C11 Pt 113.34(18)
C13 C12 C11 119.8(2)
C13 C12 C22 124.5(2)
C11 C12 C22 115.5(2)
C14 C13 C12 120.1(2)
C13 C14 C15 121.3(2)
C16 C15 C14 117.7(2)
C16 C15 C17 123.0(2)
C14 C15 C17 119.2(2)
C11 C16 C15 122.6(2)
C20 C17 C18 108.9(2)
C20 C17 C15 112.2(2)
C18 C17 C15 108.0(2)
C20 C17 C19 108.6(2)
C18 C17 C19 108.7(2)
C15 C17 C19 110.4(2)
C22 N21 C30 120.0(2)
C22 N21 Pt 115.41(16)
C30 N21 Pt 123.89(17)
N21 C22 C23 120.0(2)
N21 C22 C12 113.0(2)
C23 C22 C12 126.9(2)
C24 C23 C28 118.3(2)
C24 C23 C22 123.2(2)
C28 C23 C22 118.3(2)
C25 C24 C23 120.5(2)
C24 C25 C26 120.9(3)
C27 C26 C25 119.9(2)
C26 C27 C28 120.7(3)
C29 C28 C27 121.8(2)
C29 C28 C23 118.7(2)
C27 C28 C23 119.4(2)
C30 C29 C28 119.4(2)
C29 C30 N21 122.7(2)
C36 C31 C32 120.2(2)
C36 C31 S1 118.7(2)
C32 C31 S1 121.05(19)
C31 C32 C33 119.3(2)
C31 C32 S2 121.67(19)
C33 C32 S2 119.0(2)
C34 C33 C32 120.1(3)
C33 C34 C35 120.4(3)
C36 C35 C34 119.8(3)
C35 C36 C31 120.1(3)
C46 C41 C42 110.0(2)
C46 C41 P1 110.05(18)
C42 C41 P1 110.71(19)
C43 C42 C41 111.1(3)
C44 C43 C42 112.0(2)
C45 C44 C43 110.6(3)
C44 C45 C46 111.0(3)
C41 C46 C45 111.1(2)
C52 C51 C56 110.0(2)
C52 C51 P1 115.82(19)
C56 C51 P1 112.66(19)
C53 C52 C51 110.4(2)
C54 C53 C52 111.3(2)
C55 C54 C53 111.7(2)
C54 C55 C56 111.4(2)
C55 C56 C51 110.6(2)
C62 C61 C66 110.8(2)
C62 C61 P1 115.10(19)
C66 C61 P1 112.65(19)
C63 C62 C61 111.4(2)
C62 C63 C64 112.6(3)
C63 C64 C65 111.2(3)
C64 C65 C66 111.4(3)
C65 C66 C61 111.4(2)
C72 C71 C76 110.0(2)
C72 C71 P2 116.39(18)
C76 C71 P2 110.29(18)
C71 C72 C73 110.0(2)
C74 C73 C72 111.9(2)
C75 C74 C73 111.8(2)
C74 C75 C76 111.5(2)
C75 C76 C71 110.8(2)
C82 C81 C86 108.7(2)
C82 C81 P2 114.03(18)
C86 C81 P2 108.82(17)
C83 C82 C81 110.7(2)
C84 C83 C82 111.7(2)
C85 C84 C83 111.0(2)
C84 C85 C86 110.3(2)
C85 C86 C81 111.4(2)
C92 C91 C96 111.6(2)
C92 C91 P2 114.07(19)
C96 C91 P2 114.69(19)
C91 C92 C93 110.5(2)
C92 C93 C94 110.6(2)
C95 C94 C93 111.3(3)
C94 C95 C96 112.2(3)
C95 C96 C91 110.1(2)
O2 Cl1 O1 109.78(13)
O2 Cl1 O4 109.05(14)
O1 Cl1 O4 109.05(14)
O2 Cl1 O3 109.93(14)
O1 Cl1 O3 110.00(14)
O4 Cl1 O3 109.02(12)
Cl3 C99 Cl2 118.6(8)
Cl2' C99' Cl3' 108.8(5)

loop_
_geom_bond_atom_site_label_1
_geom_bond_atom_site_label_2
_geom_bond_distance
Au1 P1 2.2586(6)
Au1 S1 2.3388(6)
Au1 Pt 3.14862(15)
Au2 P2 2.2633(7)
Au2 S2 2.3586(6)
Au2 Pt 3.01407(14)
Pt C11 2.016(2)
Pt N21 2.052(2)
Pt S1 2.2734(6)
Pt S2 2.3785(6)
S1 C31 1.790(3)
S2 C32 1.780(3)
P1 C51 1.838(3)
P1 C41 1.843(3)
P1 C61 1.845(3)
P2 C81 1.841(3)
P2 C71 1.845(3)
P2 C91 1.845(3)
C11 C16 1.400(3)
C11 C12 1.413(3)
C12 C13 1.406(3)
C12 C22 1.460(3)
C13 C14 1.384(4)
C14 C15 1.401(4)
C15 C16 1.401(3)
C15 C17 1.532(4)
C17 C20 1.527(4)
C17 C18 1.532(4)
C17 C19 1.540(4)
N21 C22 1.353(3)
N21 C30 1.371(3)
C22 C23 1.435(3)
C23 C24 1.418(4)
C23 C28 1.423(4)
C24 C25 1.369(4)
C25 C26 1.411(4)
C26 C27 1.364(4)
C27 C28 1.420(4)
C28 C29 1.415(4)
C29 C30 1.359(4)
C31 C36 1.391(3)
C31 C32 1.392(4)
C32 C33 1.403(4)
C33 C34 1.376(4)
C34 C35 1.393(4)
C35 C36 1.385(4)
C41 C46 1.527(4)
C41 C42 1.540(4)
C42 C43 1.529(4)
C43 C44 1.524(4)
C44 C45 1.521(5)
C45 C46 1.532(4)
C51 C52 1.536(4)
C51 C56 1.542(4)
C52 C53 1.534(4)
C53 C54 1.521(4)
C54 C55 1.514(4)
C55 C56 1.537(4)
C61 C62 1.535(4)
C61 C66 1.538(4)
C62 C63 1.516(4)
C63 C64 1.516(4)
C64 C65 1.530(4)
C65 C66 1.531(4)
C71 C72 1.527(4)
C71 C76 1.535(4)
C72 C73 1.530(4)
C73 C74 1.525(4)
C74 C75 1.523(4)
C75 C76 1.527(4)
C81 C82 1.538(4)
C81 C86 1.545(3)
C82 C83 1.534(4)
C83 C84 1.530(4)
C84 C85 1.523(4)
C85 C86 1.527(4)
C91 C92 1.521(4)
C91 C96 1.536(4)
C92 C93 1.532(4)
C93 C94 1.533(4)
C94 C95 1.508(4)
C95 C96 1.535(4)
Cl1 O2 1.437(2)
Cl1 O1 1.437(2)
Cl1 O4 1.440(2)
Cl1 O3 1.442(2)
C99 Cl3 1.707(10)
C99 Cl2 1.774(11)
C99' Cl2' 1.738(7)
C99' Cl3' 1.761(7)
